data_2105282
loop_
_publ_author_name
'Garc\'ia-Tu\~n\'on, Esther'
'Dacu\~na, Bruno'
'Zaragoza, Guillermo'
'Franco, Jaime'
'Guiti\'an, Francisco'

_publ_section_title
;
 Cl--OH ion-exchanging process in chlorapatite
 (Ca~5~(PO~4~)~3~Cl~<i>x~</i>(OH)~1{-~<i>x</i>}) -- a deep insight
;
_journal_coeditor_code ZB5021
_journal_issue 5
_journal_name_full 'Acta Crystallographica Section B'
_journal_page_first 467
_journal_page_last 479
_journal_paper_doi 10.1107/S0108768112019520
_journal_volume 68
_journal_year 2012
_chemical_compound_source 'synthesis as described'
_chemical_formula_moiety '3(O4 P),0.28(Cl),0.72(O H),5(Ca)'
_chemical_formula_sum 'Ca5 Cl0.28 H0.72 O12.71 P3'
_chemical_formula_weight 507.8
_chemical_name_systematic
;
 ?
;
_space_group_IT_number 176
_symmetry_cell_setting trigonal
_symmetry_Int_Tables_number 176
_symmetry_space_group_name_Hall '-P 6c'
_symmetry_space_group_name_H-M 'P 63/m'
_atom_sites_solution_hydrogens geom
_atom_sites_solution_primary direct
_atom_sites_solution_secondary difmap
_audit_conform_dict_location ftp://ftp.iucr.org/pub/cif_core.dic
_audit_conform_dict_name cif_core.dic
_audit_conform_dict_version 2.4
_audit_creation_date 2012-01-17T12:57:01-00:00
_audit_creation_method 'WinGX routine CIF_UPDATE'
_cell_angle_alpha 90
_cell_angle_beta 90
_cell_angle_gamma 120
_cell_formula_units_Z 2
_cell_length_a 9.4284(8)
_cell_length_b 9.4284(8)
_cell_length_c 6.8756(7)
_cell_measurement_reflns_used 1989
_cell_measurement_temperature 293(2)
_cell_measurement_theta_max 26.40
_cell_measurement_theta_min 2.52
_cell_measurement_wavelength 0.71073
_cell_volume 529.32(8)
_computing_cell_refinement 'APPEX2 (BRUKER AXS, 2005)'
_computing_data_collection 'APPEX2 (BRUKER AXS, 2005)'
_computing_data_reduction 'APPEX2 (BRUKER AXS, 2005)'
_computing_molecular_graphics 'Ortep-3 for Windows (Farrugia, 1997)'
_computing_publication_material 'WinGX publication routines (Farrugia, 1999)'
_computing_structure_refinement 'SHELXL-97 (Sheldrick, 2008)'
_computing_structure_solution 'SIR2004 (Giacovazzo et al, 2004)'
_diffrn_ambient_temperature 293(2)
_diffrn_measured_fraction_theta_full 0.987
_diffrn_measured_fraction_theta_max 0.987
_diffrn_measurement_device 'four-circle diffractometer'
_diffrn_measurement_device_type 'BRUKER APPEX-II CCD'
_diffrn_measurement_method 'omega and phi scans'
_diffrn_radiation_monochromator graphite
_diffrn_radiation_probe x-ray
_diffrn_radiation_source 'fine-focus sealed tube'
_diffrn_radiation_type MoK\a
_diffrn_radiation_wavelength 0.7107
_diffrn_reflns_av_R_equivalents 0.0383
_diffrn_reflns_av_unetI/netI 0.0217
_diffrn_reflns_limit_h_max 11
_diffrn_reflns_limit_h_min -11
_diffrn_reflns_limit_k_max 11
_diffrn_reflns_limit_k_min -11
_diffrn_reflns_limit_l_max 8
_diffrn_reflns_limit_l_min 8
_diffrn_reflns_number 2393
_diffrn_reflns_theta_full 26.31
_diffrn_reflns_theta_max 26.31
_diffrn_reflns_theta_min 2.49
_exptl_absorpt_coefficient_mu 3.131
_exptl_absorpt_correction_T_max 1
_exptl_absorpt_correction_T_min 0.772
_exptl_absorpt_correction_type multi-scan
_exptl_absorpt_process_details 'BRUKER SADABS'
_exptl_crystal_colour colourless
_exptl_crystal_density_diffrn 3.184
_exptl_crystal_density_method 'not measured'
_exptl_crystal_description prism
_exptl_crystal_F_000 504.8
_exptl_crystal_size_max 0.29
_exptl_crystal_size_mid 0.09
_exptl_crystal_size_min 0.03
_refine_diff_density_max 0.838
_refine_diff_density_min -0.603
_refine_diff_density_rms 0.128
_refine_ls_extinction_method none
_refine_ls_goodness_of_fit_ref 1.065
_refine_ls_hydrogen_treatment mixed
_refine_ls_matrix_type full
_refine_ls_number_parameters 47
_refine_ls_number_reflns 393
_refine_ls_number_restraints 32
_refine_ls_restrained_S_all 1.019
_refine_ls_R_factor_all 0.0377
_refine_ls_R_factor_gt 0.0328
_refine_ls_shift/su_max 0
_refine_ls_shift/su_mean 0
_refine_ls_structure_factor_coef Fsqd
_refine_ls_weighting_details 'calc w=1/[\s^2^(Fo^2^)+(0.0408P)^2^+1.7689P] where P=(Fo^2^+2Fc^2^)/3'
_refine_ls_weighting_scheme calc
_refine_ls_wR_factor_gt 0.0775
_refine_ls_wR_factor_ref 0.0808
_reflns_number_gt 351
_reflns_number_total 393
_reflns_threshold_expression >2\s(I)
_cod_data_source_file zb5021.cif
_cod_data_source_block 1475r
_cod_original_cell_volume 529.32(12)
_cod_database_code 2105282

loop_
_symmetry_equiv_pos_as_xyz
'x, y, z'
'-y, x-y, z'
'-x+y, -x, z'
'-x, -y, z+1/2'
'y, -x+y, z+1/2'
'x-y, x, z+1/2'
'-x, -y, -z'
'y, -x+y, -z'
'x-y, x, -z'
'x, y, -z-1/2'
'-y, x-y, -z-1/2'
'-x+y, -x, -z-1/2'

loop_
_atom_site_label
_atom_site_type_symbol
_atom_site_fract_x
_atom_site_fract_y
_atom_site_fract_z
_atom_site_U_iso_or_equiv
_atom_site_adp_type
_atom_site_occupancy
_atom_site_symmetry_multiplicity
_atom_site_calc_flag
_atom_site_refinement_flags
_atom_site_disorder_assembly
_atom_site_disorder_group
Ca1 Ca 0.6667 0.3333 0.99827(18) 0.0125(3) Uani 1 3 d S . .
Ca2 Ca 0.74514(12) 0.75420(11) 0.25 0.0163(3) Uani 1 2 d S . .
P1 P 0.60124(12) 0.63086(13) 0.75 0.0075(3) Uani 1 2 d S . .
O2 O 0.4133(4) 0.5345(4) 0.75 0.0296(10) Uani 1 2 d S . .
O3 O 0.6512(4) 0.7377(3) 0.5700(4) 0.0351(8) Uani 1 1 d . . .
O4 O 0.6714(4) 0.5148(4) 0.75 0.0114(7) Uani 1 2 d S . .
Cl1 Cl 1 1 0.473(3) 0.029(3) Uani 0.14 3 d SPU . 3
O1 O 1 1 0.173(4) 0.028(3) Uani 0.19 3 d SPDU . 1
H1 H 1 1 0.044(5) 0.034 Uiso 0.19 3 d SPD A 1
O1A O 1 1 0.25 0.029(3) Uani 0.34 6 d SPDU . 2
H1A H 1 1 0.107(3) 0.034 Uiso 0.17 3 d SPD B 2

loop_
_atom_site_aniso_label
_atom_site_aniso_U_11
_atom_site_aniso_U_22
_atom_site_aniso_U_33
_atom_site_aniso_U_23
_atom_site_aniso_U_13
_atom_site_aniso_U_12
Ca1 0.0135(4) 0.0135(4) 0.0103(6) 0 0 0.00677(19)
Ca2 0.0260(6) 0.0183(5) 0.0120(6) 0 0 0.0166(4)
P1 0.0085(6) 0.0071(5) 0.0082(6) 0 0 0.0048(4)
O2 0.0111(16) 0.0167(17) 0.064(3) 0 0 0.0089(15)
O3 0.069(2) 0.0331(15) 0.0242(16) 0.0195(13) 0.0296(15) 0.0415(15)
O4 0.0140(15) 0.0122(15) 0.0109(17) 0 0 0.0088(13)
Cl1 0.029(2) 0.029(2) 0.029(8) 0 0 0.0145(10)
O1 0.028(3) 0.028(3) 0.029(8) 0 0 0.0141(13)
O1A 0.028(2) 0.028(2) 0.029(7) 0 0 0.0141(11)

loop_
_atom_type_symbol
_atom_type_description
_atom_type_scat_dispersion_real
_atom_type_scat_dispersion_imag
_atom_type_scat_source
O O 0.0106 0.006 'International Tables Vol C Tables 4.2.6.8 and 6.1.1.4'
P P 0.1023 0.0942 'International Tables Vol C Tables 4.2.6.8 and 6.1.1.4'
Cl Cl 0.1484 0.1585 'International Tables Vol C Tables 4.2.6.8 and 6.1.1.4'
Ca Ca 0.2262 0.3064 'International Tables Vol C Tables 4.2.6.8 and 6.1.1.4'
H H 0 0 'International Tables Vol C Tables 4.2.6.8 and 6.1.1.4'

loop_
_geom_angle_atom_site_label_1
_geom_angle_atom_site_label_2
_geom_angle_atom_site_label_3
_geom_angle
_geom_angle_site_symmetry_1
_geom_angle_site_symmetry_3
O4 Ca1 O4 75.06(9) 3_665 2_655
O4 Ca1 O4 75.06(9) 3_665 .
O4 Ca1 O4 75.06(9) 2_655 .
O4 Ca1 O2 92.31(8) 3_665 9_657
O4 Ca1 O2 154.20(11) 2_655 9_657
O4 Ca1 O2 123.99(10) . 9_657
O4 Ca1 O2 123.99(10) 3_665 8_557
O4 Ca1 O2 92.31(8) 2_655 8_557
O4 Ca1 O2 154.20(11) . 8_557
O2 Ca1 O2 76.00(9) 9_657 8_557
O4 Ca1 O2 154.20(11) 3_665 7_667
O4 Ca1 O2 123.99(10) 2_655 7_667
O4 Ca1 O2 92.31(8) . 7_667
O2 Ca1 O2 76.00(9) 9_657 7_667
O2 Ca1 O2 76.00(9) 8_557 7_667
O4 Ca1 O3 69.46(9) 3_665 5
O4 Ca1 O3 86.05(9) 2_655 5
O4 Ca1 O3 143.07(9) . 5
O2 Ca1 O3 68.35(10) 9_657 5
O2 Ca1 O3 55.17(10) 8_557 5
O2 Ca1 O3 124.37(9) 7_667 5
O4 Ca1 O3 86.05(9) 3_665 6_655
O4 Ca1 O3 143.07(9) 2_655 6_655
O4 Ca1 O3 69.46(9) . 6_655
O2 Ca1 O3 55.17(10) 9_657 6_655
O2 Ca1 O3 124.37(9) 8_557 6_655
O2 Ca1 O3 68.35(10) 7_667 6_655
O3 Ca1 O3 116.90(4) 5 6_655
O4 Ca1 O3 143.07(9) 3_665 4_665
O4 Ca1 O3 69.46(9) 2_655 4_665
O4 Ca1 O3 86.05(9) . 4_665
O2 Ca1 O3 124.37(9) 9_657 4_665
O2 Ca1 O3 68.35(10) 8_557 4_665
O2 Ca1 O3 55.17(10) 7_667 4_665
O3 Ca1 O3 116.90(4) 5 4_665
O3 Ca1 O3 116.90(4) 6_655 4_665
O4 Ca1 P1 92.49(6) 3_665 9_657
O4 Ca1 P1 166.71(7) 2_655 9_657
O4 Ca1 P1 97.52(7) . 9_657
O2 Ca1 P1 27.48(8) 9_657 9_657
O2 Ca1 P1 98.63(7) 8_557 9_657
O2 Ca1 P1 66.52(8) 7_667 9_657
O3 Ca1 P1 94.00(6) 5 9_657
O3 Ca1 P1 28.07(6) 6_655 9_657
O3 Ca1 P1 121.68(6) 4_665 9_657
O4 Ca1 P1 97.52(7) 3_665 8_557
O4 Ca1 P1 92.49(6) 2_655 8_557
O4 Ca1 P1 166.71(7) . 8_557
O2 Ca1 P1 66.52(8) 9_657 8_557
O2 Ca1 P1 27.48(8) 8_557 8_557
O2 Ca1 P1 98.63(7) 7_667 8_557
O3 Ca1 P1 28.07(6) 5 8_557
O3 Ca1 P1 121.68(6) 6_655 8_557
O3 Ca1 P1 94.00(6) 4_665 8_557
P1 Ca1 P1 93.76(3) 9_657 8_557
O4 Ca1 P1 166.71(7) 3_665 7_667
O4 Ca1 P1 97.52(7) 2_655 7_667
O4 Ca1 P1 92.49(6) . 7_667
O2 Ca1 P1 98.63(7) 9_657 7_667
O2 Ca1 P1 66.52(8) 8_557 7_667
O2 Ca1 P1 27.48(8) 7_667 7_667
O3 Ca1 P1 121.68(6) 5 7_667
O3 Ca1 P1 94.00(6) 6_655 7_667
O3 Ca1 P1 28.07(6) 4_665 7_667
P1 Ca1 P1 93.76(3) 9_657 7_667
P1 Ca1 P1 93.76(3) 8_557 7_667
O3 Ca2 O3 139.16(18) 10_556 .
O3 Ca2 O2 85.61(8) 10_556 7_666
O3 Ca2 O2 85.61(8) . 7_666
O3 Ca2 O1A 103.30(9) 10_556 .
O3 Ca2 O1A 103.30(9) . .
O2 Ca2 O1A 151.42(9) 7_666 .
O3 Ca2 O1 115.4(6) 10_556 10_556
O3 Ca2 O1 91.1(6) . 10_556
O2 Ca2 O1 149.0(3) 7_666 10_556
O1A Ca2 O1 12.6(7) . 10_556
O3 Ca2 O1 91.1(6) 10_556 .
O3 Ca2 O1 115.4(6) . .
O2 Ca2 O1 149.0(3) 7_666 .
O1A Ca2 O1 12.6(7) . .
O1 Ca2 O1 25.2(13) 10_556 .
O3 Ca2 O3 135.56(10) 10_556 9_656
O3 Ca2 O3 78.84(6) . 9_656
O2 Ca2 O3 73.57(10) 7_666 9_656
O1A Ca2 O3 81.51(8) . 9_656
O1 Ca2 O3 75.5(3) 10_556 9_656
O1 Ca2 O3 87.8(3) . 9_656
O3 Ca2 O3 78.84(6) 10_556 6_654
O3 Ca2 O3 135.56(10) . 6_654
O2 Ca2 O3 73.57(10) 7_666 6_654
O1A Ca2 O3 81.51(8) . 6_654
O1 Ca2 O3 87.8(3) 10_556 6_654
O1 Ca2 O3 75.5(3) . 6_654
O3 Ca2 O3 57.92(12) 9_656 6_654
O3 Ca2 O4 71.59(8) 10_556 8_566
O3 Ca2 O4 71.59(8) . 8_566
O2 Ca2 O4 102.48(11) 7_666 8_566
O1A Ca2 O4 106.09(7) . 8_566
O1 Ca2 O4 105.69(8) 10_556 8_566
O1 Ca2 O4 105.69(8) . 8_566
O3 Ca2 O4 150.41(7) 9_656 8_566
O3 Ca2 O4 150.41(7) 6_654 8_566
O3 Ca2 Cl1 134.7(3) 10_556 .
O3 Ca2 Cl1 71.5(3) . .
O2 Ca2 Cl1 137.5(3) 7_666 .
O1A Ca2 Cl1 33.0(4) . .
O1 Ca2 Cl1 20.4(8) 10_556 .
O1 Ca2 Cl1 45.6(7) . .
O3 Ca2 Cl1 67.21(14) 9_656 .
O3 Ca2 Cl1 98.03(19) 6_654 .
O4 Ca2 Cl1 103.45(8) 8_566 .
O3 Ca2 Cl1 71.5(3) 10_556 10_556
O3 Ca2 Cl1 134.7(3) . 10_556
O2 Ca2 Cl1 137.5(3) 7_666 10_556
O1A Ca2 Cl1 33.0(4) . 10_556
O1 Ca2 Cl1 45.6(7) 10_556 10_556
O1 Ca2 Cl1 20.4(8) . 10_556
O3 Ca2 Cl1 98.03(19) 9_656 10_556
O3 Ca2 Cl1 67.21(14) 6_654 10_556
O4 Ca2 Cl1 103.45(8) 8_566 10_556
Cl1 Ca2 Cl1 66.0(7) . 10_556
O3 Ca2 Cl1 140.1(3) 10_556 7_776
O3 Ca2 Cl1 65.8(3) . 7_776
O2 Ca2 Cl1 133.1(2) 7_666 7_776
O1A Ca2 Cl1 38.9(3) . 7_776
O1 Ca2 Cl1 26.3(7) 10_556 7_776
O1 Ca2 Cl1 51.5(8) . 7_776
O3 Ca2 Cl1 65.23(12) 9_656 7_776
O3 Ca2 Cl1 100.91(17) 6_654 7_776
O4 Ca2 Cl1 102.46(8) 8_566 7_776
Cl1 Ca2 Cl1 5.9(7) . 7_776
Cl1 Ca2 Cl1 71.88(5) 10_556 7_776
O3 Ca2 H1 73.4(6) 10_556 .
O3 Ca2 H1 132.8(6) . .
O2 Ca2 H1 138.8(4) 7_666 .
O1A Ca2 H1 31.0(6) . .
O1 Ca2 H1 43.6(12) 10_556 .
O1 Ca2 H1 18.4(4) . .
O3 Ca2 H1 97.1(3) 9_656 .
O3 Ca2 H1 67.9(2) 6_654 .
O4 Ca2 H1 103.75(11) 8_566 .
Cl1 Ca2 H1 64.0(7) . .
Cl1 Ca2 H1 2.0(8) 10_556 .
Cl1 Ca2 H1 69.9(7) 7_776 .
O3 Ca2 H1A 81.5(4) 10_556 .
O3 Ca2 H1A 124.9(4) . .
O2 Ca2 H1A 144.2(3) 7_666 .
O1A Ca2 H1A 22.6(4) . .
O1 Ca2 H1A 35.2(8) 10_556 .
O1 Ca2 H1A 10.0(8) . .
O3 Ca2 H1A 92.8(2) 9_656 .
O3 Ca2 H1A 71.21(19) 6_654 .
O4 Ca2 H1A 104.83(8) 8_566 .
Cl1 Ca2 H1A 55.5(5) . .
Cl1 Ca2 H1A 10.4(5) 10_556 .
Cl1 Ca2 H1A 61.5(5) 7_776 .
H1 Ca2 H1A 8.4(8) . .
O3 P1 O3 109.6(2) 10_557 .
O3 P1 O2 106.07(16) 10_557 .
O3 P1 O2 106.07(16) . .
O3 P1 O4 111.87(12) 10_557 .
O3 P1 O4 111.87(12) . .
O2 P1 O4 111.06(19) . .
O3 P1 Ca2 54.90(12) 10_557 8_566
O3 P1 Ca2 54.90(12) . 8_566
O2 P1 Ca2 114.54(14) . 8_566
O4 P1 Ca2 134.40(13) . 8_566
O3 P1 Ca1 111.68(11) 10_557 4_664
O3 P1 Ca1 59.33(14) . 4_664
O2 P1 Ca1 47.71(9) . 4_664
O4 P1 Ca1 135.68(8) . 4_664
Ca2 P1 Ca1 79.50(3) 8_566 4_664
O3 P1 Ca1 59.33(14) 10_557 7_667
O3 P1 Ca1 111.68(11) . 7_667
O2 P1 Ca1 47.71(9) . 7_667
O4 P1 Ca1 135.68(8) . 7_667
Ca2 P1 Ca1 79.50(3) 8_566 7_667
Ca1 P1 Ca1 65.12(4) 4_664 7_667
O3 P1 Ca2 81.74(14) 10_557 9_656
O3 P1 Ca2 81.74(14) . 9_656
O2 P1 Ca2 165.73(14) . 9_656
O4 P1 Ca2 54.68(12) . 9_656
Ca2 P1 Ca2 79.72(4) 8_566 9_656
Ca1 P1 Ca2 141.00(3) 4_664 9_656
Ca1 P1 Ca2 141.00(3) 7_667 9_656
O3 P1 Ca2 120.94(14) 10_557 7_666
O3 P1 Ca2 120.94(14) . 7_666
O4 P1 Ca2 76.66(12) . 7_666
Ca2 P1 Ca2 148.94(4) 8_566 7_666
Ca1 P1 Ca2 74.43(2) 4_664 7_666
Ca1 P1 Ca2 74.43(2) 7_667 7_666
Ca2 P1 Ca2 131.34(4) 9_656 7_666
P1 O2 Ca2 124.06(19) . 7_666
P1 O2 Ca1 104.80(13) . 7_667
Ca2 O2 Ca1 113.98(11) 7_666 7_667
P1 O2 Ca1 104.80(13) . 4_664
Ca2 O2 Ca1 113.98(11) 7_666 4_664
Ca1 O2 Ca1 89.39(12) 7_667 4_664
P1 O3 Ca2 142.31(14) . .
P1 O3 Ca2 96.10(14) . 8_566
Ca2 O3 Ca2 116.46(11) . 8_566
P1 O3 Ca1 92.60(15) . 4_664
Ca2 O3 Ca1 100.14(12) . 4_664
Ca2 O3 Ca1 98.74(9) 8_566 4_664
P1 O4 Ca1 130.28(8) . 10_557
P1 O4 Ca1 130.28(8) . .
Ca1 O4 Ca1 90.60(11) 10_557 .
P1 O4 Ca2 97.60(14) . 9_656
Ca1 O4 Ca2 100.90(9) 10_557 9_656
Ca1 O4 Ca2 100.90(9) . 9_656
Cl1 Cl1 Ca2 123.0(4) 7_776 .
Cl1 Cl1 Ca2 123.0(3) 7_776 2_765
Ca2 Cl1 Ca2 93.2(5) . 2_765
Cl1 Cl1 Ca2 123.0(4) 7_776 3_675
Ca2 Cl1 Ca2 93.2(5) . 3_675
Ca2 Cl1 Ca2 93.2(5) 2_765 3_675
Cl1 Cl1 Ca2 51.1(3) 7_776 7_776
Ca2 Cl1 Ca2 174.1(6) . 7_776
Ca2 Cl1 Ca2 90.88(5) 2_765 7_776
Ca2 Cl1 Ca2 90.88(5) 3_675 7_776
Cl1 Cl1 Ca2 51.1(3) 7_776 8_566
Ca2 Cl1 Ca2 90.88(5) . 8_566
Ca2 Cl1 Ca2 174.1(6) 2_765 8_566
Ca2 Cl1 Ca2 90.88(5) 3_675 8_566
Ca2 Cl1 Ca2 84.7(4) 7_776 8_566
Cl1 Cl1 Ca2 51.1(3) 7_776 9_656
Ca2 Cl1 Ca2 90.88(5) . 9_656
Ca2 Cl1 Ca2 90.88(5) 2_765 9_656
Ca2 Cl1 Ca2 174.1(6) 3_675 9_656
Ca2 Cl1 Ca2 84.7(4) 7_776 9_656
Ca2 Cl1 Ca2 84.7(4) 8_566 9_656
O1 O1 Ca2 77.4(7) 10_556 2_765
O1 O1 Ca2 77.4(7) 10_556 .
Ca2 O1 Ca2 115.4(5) 2_765 .
O1 O1 Ca2 77.4(7) 10_556 3_675
Ca2 O1 Ca2 115.4(5) 2_765 3_675
Ca2 O1 Ca2 115.4(5) . 3_675
O1 O1 H1 180.00(3) 10_556 .
Ca2 O1 H1 102.6(7) 2_765 .
Ca2 O1 H1 102.6(6) . .
Ca2 O1 H1 102.6(7) 3_675 .
O1 O1 H1A 180.00(2) 10_556 .
Ca2 O1 H1A 102.6(7) 2_765 .
Ca2 O1 H1A 102.6(7) . .
Ca2 O1 H1A 102.6(7) 3_675 .
Ca2 O1A Ca2 120 . 2_765
Ca2 O1A Ca2 120 . 3_675
Ca2 O1A Ca2 120 2_765 3_675
Ca2 O1A H1 90.000(9) . .
Ca2 O1A H1 90.000(7) 2_765 .
Ca2 O1A H1 90.0000(10) 3_675 .
Ca2 O1A H1A 90.000(7) . .
Ca2 O1A H1A 90.000(6) 2_765 .
Ca2 O1A H1A 90.0000(10) 3_675 .

loop_
_geom_bond_atom_site_label_1
_geom_bond_atom_site_label_2
_geom_bond_distance
_geom_bond_site_symmetry_2
Ca1 O4 2.402(2) 3_665
Ca1 O4 2.402(2) 2_655
Ca1 O4 2.402(2) .
Ca1 O2 2.461(3) 9_657
Ca1 O2 2.461(3) 8_557
Ca1 O2 2.461(3) 7_667
Ca1 O3 2.769(3) 5
Ca1 O3 2.769(4) 6_655
Ca1 O3 2.769(3) 4_665
Ca1 P1 3.2160(11) 9_657
Ca1 P1 3.2160(11) 8_557
Ca1 P1 3.2160(11) 7_667
Ca2 O3 2.347(3) 10_556
Ca2 O3 2.347(3) .
Ca2 O2 2.361(4) 7_666
Ca2 O1A 2.3614(10) .
Ca2 O1 2.420(6) 10_556
Ca2 O1 2.420(6) .
Ca2 O3 2.556(3) 9_656
Ca2 O3 2.556(3) 6_654
Ca2 O4 2.693(3) 8_566
Ca2 Cl1 2.815(11) .
Ca2 Cl1 2.815(11) 10_556
Ca2 Cl1 3.034(13) 7_776
Ca2 H1 2.755(18) .
Ca2 H1A 2.557(8) .
P1 O3 1.515(3) 10_557
P1 O3 1.515(3) .
P1 O2 1.535(4) .
P1 O4 1.535(3) .
P1 Ca2 3.1068(14) 8_566
P1 Ca1 3.2160(11) 4_664
P1 Ca1 3.2160(11) 7_667
P1 Ca2 3.2714(14) 9_656
P1 Ca2 3.4625(14) 7_666
O2 Ca2 2.361(4) 7_666
O2 Ca1 2.461(3) 7_667
O2 Ca1 2.461(3) 4_664
O3 Ca2 2.556(3) 8_566
O3 Ca1 2.769(3) 4_664
O4 Ca1 2.402(2) 10_557
O4 Ca2 2.693(3) 9_656
Cl1 Cl1 0.37(4) 7_776
Cl1 Ca2 2.815(11) 2_765
Cl1 Ca2 2.815(11) 3_675
Cl1 Ca2 3.034(13) 7_776
Cl1 Ca2 3.034(13) 8_566
Cl1 Ca2 3.034(13) 9_656
O1 O1 1.06(6) 10_556
O1 Ca2 2.420(6) 2_765
O1 Ca2 2.420(6) 3_675
O1 H1 0.89(2) .
O1 H1A 0.45(4) .
O1A Ca2 2.3614(10) 2_765
O1A Ca2 2.3614(10) 3_675
O1A H1A 0.98(2) .

loop_
_geom_torsion_atom_site_label_1
_geom_torsion_atom_site_label_2
_geom_torsion_atom_site_label_3
_geom_torsion_atom_site_label_4
_geom_torsion
_geom_torsion_site_symmetry_1
_geom_torsion_site_symmetry_4
O3 P1 O2 Ca2 -121.75(11) 10_557 7_666
O3 P1 O2 Ca2 121.75(11) . 7_666
O4 P1 O2 Ca2 0 . 7_666
Ca2 P1 O2 Ca2 180 8_566 7_666
Ca1 P1 O2 Ca2 133.33(9) 4_664 7_666
Ca1 P1 O2 Ca2 -133.33(9) 7_667 7_666
Ca2 P1 O2 Ca2 0 9_656 7_666
O3 P1 O2 Ca1 11.58(16) 10_557 7_667
O3 P1 O2 Ca1 -104.92(12) . 7_667
O4 P1 O2 Ca1 133.33(9) . 7_667
Ca2 P1 O2 Ca1 -46.67(9) 8_566 7_667
Ca1 P1 O2 Ca1 -93.35(17) 4_664 7_667
Ca2 P1 O2 Ca1 133.33(9) 9_656 7_667
Ca2 P1 O2 Ca1 133.33(9) 7_666 7_667
O3 P1 O2 Ca1 104.92(12) 10_557 4_664
O3 P1 O2 Ca1 -11.58(16) . 4_664
O4 P1 O2 Ca1 -133.33(9) . 4_664
Ca2 P1 O2 Ca1 46.67(9) 8_566 4_664
Ca1 P1 O2 Ca1 93.35(17) 7_667 4_664
Ca2 P1 O2 Ca1 -133.33(9) 9_656 4_664
Ca2 P1 O2 Ca1 -133.33(9) 7_666 4_664
O3 P1 O3 Ca2 145.53(19) 10_557 .
O2 P1 O3 Ca2 -100.4(3) . .
O4 P1 O3 Ca2 20.9(4) . .
Ca2 P1 O3 Ca2 150.6(4) 8_566 .
Ca1 P1 O3 Ca2 -110.3(4) 4_664 .
Ca1 P1 O3 Ca2 -150.7(3) 7_667 .
Ca2 P1 O3 Ca2 67.4(3) 9_656 .
Ca2 P1 O3 Ca2 -66.3(4) 7_666 .
O3 P1 O3 Ca2 -5.1(3) 10_557 8_566
O2 P1 O3 Ca2 109.02(15) . 8_566
O4 P1 O3 Ca2 -129.75(14) . 8_566
Ca1 P1 O3 Ca2 99.08(10) 4_664 8_566
Ca1 P1 O3 Ca2 58.73(14) 7_667 8_566
Ca2 P1 O3 Ca2 -83.21(10) 9_656 8_566
Ca2 P1 O3 Ca2 143.07(7) 7_666 8_566
O3 P1 O3 Ca1 -104.2(2) 10_557 4_664
O2 P1 O3 Ca1 9.94(15) . 4_664
O4 P1 O3 Ca1 131.17(13) . 4_664
Ca2 P1 O3 Ca1 -99.08(10) 8_566 4_664
Ca1 P1 O3 Ca1 -40.35(12) 7_667 4_664
Ca2 P1 O3 Ca1 177.71(8) 9_656 4_664
Ca2 P1 O3 Ca1 43.99(11) 7_666 4_664
O3 Ca2 O3 P1 110.7(3) 10_556 .
O2 Ca2 O3 P1 32.6(4) 7_666 .
O1A Ca2 O3 P1 -119.9(3) . .
O1 Ca2 O3 P1 -116.5(4) 10_556 .
O1 Ca2 O3 P1 -123.6(4) . .
O3 Ca2 O3 P1 -41.5(4) 9_656 .
O3 Ca2 O3 P1 -28.5(5) 6_654 .
O4 Ca2 O3 P1 137.3(4) 8_566 .
Cl1 Ca2 O3 P1 -111.0(4) . .
Cl1 Ca2 O3 P1 -131.8(3) 10_556 .
Cl1 Ca2 O3 P1 -109.2(4) 7_776 .
O3 Ca2 O3 Ca2 -102.3(2) 10_556 8_566
O2 Ca2 O3 Ca2 179.59(15) 7_666 8_566
O1A Ca2 O3 Ca2 27.10(15) . 8_566
O1 Ca2 O3 Ca2 30.5(2) 10_556 8_566
O1 Ca2 O3 Ca2 23.4(3) . 8_566
O3 Ca2 O3 Ca2 105.49(8) 9_656 8_566
O3 Ca2 O3 Ca2 118.50(8) 6_654 8_566
O4 Ca2 O3 Ca2 -75.70(13) 8_566 8_566
Cl1 Ca2 O3 Ca2 36.00(15) . 8_566
Cl1 Ca2 O3 Ca2 15.2(3) 10_556 8_566
Cl1 Ca2 O3 Ca2 37.80(14) 7_776 8_566
O3 Ca2 O3 Ca1 2.9(2) 10_556 4_664
O2 Ca2 O3 Ca1 -75.26(10) 7_666 4_664
O1A Ca2 O3 Ca1 132.26(7) . 4_664
O1 Ca2 O3 Ca1 135.63(19) 10_556 4_664
O1 Ca2 O3 Ca1 128.5(2) . 4_664
O3 Ca2 O3 Ca1 -149.35(9) 9_656 4_664
O3 Ca2 O3 Ca1 -136.35(17) 6_654 4_664
O4 Ca2 O3 Ca1 29.46(8) 8_566 4_664
Cl1 Ca2 O3 Ca1 141.16(13) . 4_664
Cl1 Ca2 O3 Ca1 120.3(2) 10_556 4_664
Cl1 Ca2 O3 Ca1 142.95(13) 7_776 4_664
O3 P1 O4 Ca1 -173.0(2) 10_557 10_557
O3 P1 O4 Ca1 -49.6(3) . 10_557
O2 P1 O4 Ca1 68.70(19) . 10_557
Ca2 P1 O4 Ca1 -111.30(19) 8_566 10_557
Ca1 P1 O4 Ca1 18.3(3) 4_664 10_557
Ca1 P1 O4 Ca1 119.08(9) 7_667 10_557
Ca2 P1 O4 Ca1 -111.30(19) 9_656 10_557
Ca2 P1 O4 Ca1 68.70(19) 7_666 10_557
O3 P1 O4 Ca1 49.6(3) 10_557 .
O3 P1 O4 Ca1 173.0(2) . .
O2 P1 O4 Ca1 -68.70(19) . .
Ca2 P1 O4 Ca1 111.30(19) 8_566 .
Ca1 P1 O4 Ca1 -119.08(9) 4_664 .
Ca1 P1 O4 Ca1 -18.3(3) 7_667 .
Ca2 P1 O4 Ca1 111.30(19) 9_656 .
Ca2 P1 O4 Ca1 -68.70(19) 7_666 .
O3 P1 O4 Ca2 -61.70(16) 10_557 9_656
O3 P1 O4 Ca2 61.70(16) . 9_656
O2 P1 O4 Ca2 180 . 9_656
Ca2 P1 O4 Ca2 0 8_566 9_656
Ca1 P1 O4 Ca2 129.62(11) 4_664 9_656
Ca1 P1 O4 Ca2 -129.62(11) 7_667 9_656
Ca2 P1 O4 Ca2 180 7_666 9_656
O4 Ca1 O4 P1 -172.0(3) 3_665 .
O4 Ca1 O4 P1 109.8(3) 2_655 .
O2 Ca1 O4 P1 -89.4(2) 9_657 .
O2 Ca1 O4 P1 47.0(3) 8_557 .
O2 Ca1 O4 P1 -14.8(2) 7_667 .
O3 Ca1 O4 P1 171.56(15) 5 .
O3 Ca1 O4 P1 -80.6(2) 6_655 .
O3 Ca1 O4 P1 40.0(2) 4_665 .
P1 Ca1 O4 P1 -81.4(2) 9_657 .
P1 Ca1 O4 P1 130.7(2) 8_557 .
P1 Ca1 O4 P1 12.7(2) 7_667 .
O4 Ca1 O4 Ca1 39.09(13) 3_665 10_557
O4 Ca1 O4 Ca1 -39.09(13) 2_655 10_557
O2 Ca1 O4 Ca1 121.64(10) 9_657 10_557
O2 Ca1 O4 Ca1 -101.95(19) 8_557 10_557
O2 Ca1 O4 Ca1 -163.72(10) 7_667 10_557
O3 Ca1 O4 Ca1 22.64(19) 5 10_557
O3 Ca1 O4 Ca1 130.45(11) 6_655 10_557
O3 Ca1 O4 Ca1 -108.88(9) 4_665 10_557
P1 Ca1 O4 Ca1 129.66(7) 9_657 10_557
P1 Ca1 O4 Ca1 -18.2(4) 8_557 10_557
P1 Ca1 O4 Ca1 -136.21(7) 7_667 10_557
O4 Ca1 O4 Ca2 -62.14(12) 3_665 9_656
O4 Ca1 O4 Ca2 -140.31(10) 2_655 9_656
O2 Ca1 O4 Ca2 20.42(13) 9_657 9_656
O2 Ca1 O4 Ca2 156.83(17) 8_557 9_656
O2 Ca1 O4 Ca2 95.06(10) 7_667 9_656
O3 Ca1 O4 Ca2 -78.58(15) 5 9_656
O3 Ca1 O4 Ca2 29.23(7) 6_655 9_656
O3 Ca1 O4 Ca2 149.90(8) 4_665 9_656
P1 Ca1 O4 Ca2 28.44(7) 9_657 9_656
P1 Ca1 O4 Ca2 -119.4(3) 8_557 9_656
P1 Ca1 O4 Ca2 122.56(6) 7_667 9_656
O3 Ca2 Cl1 Cl1 158.35(18) 10_556 7_776
O3 Ca2 Cl1 Cl1 16.06(8) . 7_776
O2 Ca2 Cl1 Cl1 -45.0(3) 7_666 7_776
O1A Ca2 Cl1 Cl1 180.000(11) . 7_776
O1 Ca2 Cl1 Cl1 180.000(12) 10_556 7_776
O1 Ca2 Cl1 Cl1 180.000(10) . 7_776
O3 Ca2 Cl1 Cl1 -69.30(15) 9_656 7_776
O3 Ca2 Cl1 Cl1 -119.43(8) 6_654 7_776
O4 Ca2 Cl1 Cl1 81.08(8) 8_566 7_776
Cl1 Ca2 Cl1 Cl1 180.000(10) 10_556 7_776
O3 Ca2 Cl1 Ca2 -68.34(18) 10_556 2_765
O3 Ca2 Cl1 Ca2 149.4(3) . 2_765
O2 Ca2 Cl1 Ca2 88.3(6) 7_666 2_765
O1A Ca2 Cl1 Ca2 -46.7(3) . 2_765
O1 Ca2 Cl1 Ca2 -46.7(3) 10_556 2_765
O1 Ca2 Cl1 Ca2 -46.7(3) . 2_765
O3 Ca2 Cl1 Ca2 64.01(15) 9_656 2_765
O3 Ca2 Cl1 Ca2 13.9(3) 6_654 2_765
O4 Ca2 Cl1 Ca2 -145.61(19) 8_566 2_765
Cl1 Ca2 Cl1 Ca2 -46.7(3) 10_556 2_765
Cl1 Ca2 Cl1 Ca2 133.3(3) 7_776 2_765
O3 Ca2 Cl1 Ca2 25.0(4) 10_556 3_675
O3 Ca2 Cl1 Ca2 -117.3(2) . 3_675
O2 Ca2 Cl1 Ca2 -178.33(11) 7_666 3_675
O1A Ca2 Cl1 Ca2 46.7(3) . 3_675
O1 Ca2 Cl1 Ca2 46.7(3) 10_556 3_675
O1 Ca2 Cl1 Ca2 46.7(3) . 3_675
O3 Ca2 Cl1 Ca2 157.4(4) 9_656 3_675
O3 Ca2 Cl1 Ca2 107.3(2) 6_654 3_675
O4 Ca2 Cl1 Ca2 -52.2(4) 8_566 3_675
Cl1 Ca2 Cl1 Ca2 46.7(3) 10_556 3_675
Cl1 Ca2 Cl1 Ca2 -133.3(3) 7_776 3_675
O3 Ca2 Cl1 Ca2 116.0(4) 10_556 8_566
O3 Ca2 Cl1 Ca2 -26.3(2) . 8_566
O2 Ca2 Cl1 Ca2 -87.40(12) 7_666 8_566
O1A Ca2 Cl1 Ca2 137.6(2) . 8_566
O1 Ca2 Cl1 Ca2 137.6(2) 10_556 8_566
O1 Ca2 Cl1 Ca2 137.6(2) . 8_566
O3 Ca2 Cl1 Ca2 -111.7(4) 9_656 8_566
O3 Ca2 Cl1 Ca2 -161.81(19) 6_654 8_566
O4 Ca2 Cl1 Ca2 38.7(3) 8_566 8_566
Cl1 Ca2 Cl1 Ca2 137.6(2) 10_556 8_566
Cl1 Ca2 Cl1 Ca2 -42.4(2) 7_776 8_566
O3 Ca2 Cl1 Ca2 -159.27(15) 10_556 9_656
O3 Ca2 Cl1 Ca2 58.4(3) . 9_656
O2 Ca2 Cl1 Ca2 -2.6(5) 7_666 9_656
O1A Ca2 Cl1 Ca2 -137.6(2) . 9_656
O1 Ca2 Cl1 Ca2 -137.6(2) 10_556 9_656
O1 Ca2 Cl1 Ca2 -137.6(2) . 9_656
O3 Ca2 Cl1 Ca2 -26.92(11) 9_656 9_656
O3 Ca2 Cl1 Ca2 -77.1(3) 6_654 9_656
O4 Ca2 Cl1 Ca2 123.45(15) 8_566 9_656
Cl1 Ca2 Cl1 Ca2 -137.6(2) 10_556 9_656
Cl1 Ca2 Cl1 Ca2 42.4(2) 7_776 9_656
O3 Ca2 O1 O1 164.79(7) 10_556 10_556
O3 Ca2 O1 O1 16.88(12) . 10_556
O2 Ca2 O1 O1 -111.8(10) 7_666 10_556
O1A Ca2 O1 O1 0.000(11) . 10_556
O3 Ca2 O1 O1 -59.66(6) 9_656 10_556
O3 Ca2 O1 O1 -117.05(17) 6_654 10_556
O4 Ca2 O1 O1 93.60(19) 8_566 10_556
Cl1 Ca2 O1 O1 0.000(6) . 10_556
Cl1 Ca2 O1 O1 180.000(9) 10_556 10_556
Cl1 Ca2 O1 O1 0.000(3) 7_776 10_556
O3 Ca2 O1 Ca2 -125.9(10) 10_556 2_765
O3 Ca2 O1 Ca2 86.2(9) . 2_765
O2 Ca2 O1 Ca2 -43(2) 7_666 2_765
O1A Ca2 O1 Ca2 69.3(10) . 2_765
O1 Ca2 O1 Ca2 69.3(10) 10_556 2_765
O3 Ca2 O1 Ca2 9.6(10) 9_656 2_765
O3 Ca2 O1 Ca2 -47.7(8) 6_654 2_765
O4 Ca2 O1 Ca2 162.9(8) 8_566 2_765
Cl1 Ca2 O1 Ca2 69.3(10) . 2_765
Cl1 Ca2 O1 Ca2 -110.7(10) 10_556 2_765
Cl1 Ca2 O1 Ca2 69.3(10) 7_776 2_765
O3 Ca2 O1 Ca2 95.5(10) 10_556 3_675
O3 Ca2 O1 Ca2 -52.4(11) . 3_675
O2 Ca2 O1 Ca2 178.87(9) 7_666 3_675
O1A Ca2 O1 Ca2 -69.3(10) . 3_675
O1 Ca2 O1 Ca2 -69.3(10) 10_556 3_675
O3 Ca2 O1 Ca2 -129.0(10) 9_656 3_675
O3 Ca2 O1 Ca2 173.6(11) 6_654 3_675
O4 Ca2 O1 Ca2 24.3(12) 8_566 3_675
Cl1 Ca2 O1 Ca2 -69.3(10) . 3_675
Cl1 Ca2 O1 Ca2 110.7(10) 10_556 3_675
Cl1 Ca2 O1 Ca2 -69.3(10) 7_776 3_675
O3 Ca2 O1A Ca2 -105.64(7) 10_556 2_765
O3 Ca2 O1A Ca2 105.64(7) . 2_765
O2 Ca2 O1A Ca2 0 7_666 2_765
O1 Ca2 O1A Ca2 90 10_556 2_765
O1 Ca2 O1A Ca2 -90 . 2_765
O3 Ca2 O1A Ca2 29.31(6) 9_656 2_765
O3 Ca2 O1A Ca2 -29.31(6) 6_654 2_765
O4 Ca2 O1A Ca2 180 8_566 2_765
Cl1 Ca2 O1A Ca2 90 . 2_765
Cl1 Ca2 O1A Ca2 -90 10_556 2_765
Cl1 Ca2 O1A Ca2 90 7_776 2_765
O3 Ca2 O1A Ca2 74.36(7) 10_556 3_675
O3 Ca2 O1A Ca2 -74.36(7) . 3_675
O2 Ca2 O1A Ca2 180 7_666 3_675
O1 Ca2 O1A Ca2 -90 10_556 3_675
O1 Ca2 O1A Ca2 90 . 3_675
O3 Ca2 O1A Ca2 -150.69(6) 9_656 3_675
O3 Ca2 O1A Ca2 150.69(6) 6_654 3_675
O4 Ca2 O1A Ca2 0 8_566 3_675
Cl1 Ca2 O1A Ca2 -90 . 3_675
Cl1 Ca2 O1A Ca2 90 10_556 3_675
Cl1 Ca2 O1A Ca2 -90 7_776 3_675
